data_7022320
loop_
_publ_author_name
'Song, Kuifeng'
'Yang, Wenhong'
'Li, Baixiang'
'Liu, Qingbin'
'Redshaw, Carl'
'Li, Yuesheng'
'Sun, Wen-Hua'

_publ_section_title
;
 Nickel(II) complexes bearing 4,5-bis(arylimino)pyrenylidenes: synthesis,
 characterization, and ethylene polymerization behaviour.
;
_journal_issue 25
_journal_name_full 'Dalton transactions (Cambridge, England : 2003)'
_journal_page_first 9166
_journal_page_last 9175
_journal_paper_doi 10.1039/c2dt32343e
_journal_volume 42
_journal_year 2013
_chemical_formula_sum 'C38 H38 N2'
_chemical_formula_weight 522.70
_chemical_name_systematic
;
?
;
_space_group_IT_number 2
_symmetry_cell_setting triclinic
_symmetry_space_group_name_Hall '-P 1'
_symmetry_space_group_name_H-M 'P -1'
_atom_sites_solution_hydrogens geom
_atom_sites_solution_primary direct
_atom_sites_solution_secondary difmap
_audit_creation_method SHELXL-97
_cell_angle_alpha 79.56(3)
_cell_angle_beta 86.95(3)
_cell_angle_gamma 88.80(3)
_cell_formula_units_Z 4
_cell_length_a 8.0890(16)
_cell_length_b 18.545(4)
_cell_length_c 19.786(4)
_cell_measurement_reflns_used 4390
_cell_measurement_temperature 173(2)
_cell_measurement_theta_max 27.4802
_cell_measurement_theta_min 1.6634
_cell_volume 2914.6(11)
_computing_cell_refinement 'CrystalClear (Rigaku Inc., 2007)'
_computing_data_collection 'CrystalClear (Rigaku Inc., 2007)'
_computing_data_reduction 'CrystalClear (Rigaku Inc., 2007)'
_computing_molecular_graphics 'XP in Siemens SHELXTL (Sheldrick, 1994)'
_computing_publication_material 'SHELX97 (Sheldrick, 1997)'
_computing_structure_refinement 'SHELXL-97 (Sheldrick, 1997)'
_computing_structure_solution 'SHELXS-97 (Sheldrick, 1990)'
_diffrn_ambient_temperature 173(2)
_diffrn_measured_fraction_theta_full 0.996
_diffrn_measured_fraction_theta_max 0.996
_diffrn_measurement_device_type 'MM007-HF CCD(Saturn 724+)'
_diffrn_measurement_method '\w scans at fixed \c = 45\%'
_diffrn_radiation_monochromator Confocal
_diffrn_radiation_source 'fine-focus sealed tube'
_diffrn_radiation_type MoK\a
_diffrn_radiation_wavelength 0.71073
_diffrn_reflns_av_R_equivalents 0.1117
_diffrn_reflns_av_sigmaI/netI 0.1290
_diffrn_reflns_limit_h_max 9
_diffrn_reflns_limit_h_min -9
_diffrn_reflns_limit_k_max 22
_diffrn_reflns_limit_k_min -22
_diffrn_reflns_limit_l_max 22
_diffrn_reflns_limit_l_min -23
_diffrn_reflns_number 22029
_diffrn_reflns_theta_full 25.00
_diffrn_reflns_theta_max 25.00
_diffrn_reflns_theta_min 1.05
_exptl_absorpt_coefficient_mu 0.069
_exptl_absorpt_correction_T_max 1.0000
_exptl_absorpt_correction_T_min 0.3360
_exptl_absorpt_correction_type multi-scan
_exptl_crystal_colour red
_exptl_crystal_density_diffrn 1.191
_exptl_crystal_density_method 'not measured'
_exptl_crystal_description Plate
_exptl_crystal_F_000 1120
_exptl_crystal_size_max 0.25
_exptl_crystal_size_mid 0.20
_exptl_crystal_size_min 0.10
_refine_diff_density_max 0.552
_refine_diff_density_min -0.461
_refine_diff_density_rms 0.111
_refine_ls_extinction_method none
_refine_ls_goodness_of_fit_ref 1.098
_refine_ls_hydrogen_treatment constr
_refine_ls_matrix_type full
_refine_ls_number_parameters 721
_refine_ls_number_reflns 10223
_refine_ls_number_restraints 0
_refine_ls_restrained_S_all 1.098
_refine_ls_R_factor_all 0.1793
_refine_ls_R_factor_gt 0.1339
_refine_ls_shift/su_max 0.001
_refine_ls_shift/su_mean 0.000
_refine_ls_structure_factor_coef Fsqd
_refine_ls_weighting_details 'calc w=1/[\s^2^(Fo^2^)+(0.1952P)^2^+3.8376P] where P=(Fo^2^+2Fc^2^)/3'
_refine_ls_weighting_scheme calc
_refine_ls_wR_factor_gt 0.3404
_refine_ls_wR_factor_ref 0.3873
_reflns_number_gt 6881
_reflns_number_total 10223
_reflns_threshold_expression >2sigma(I)
_cod_data_source_file c2dt32343e.txt
_cod_data_source_block L3
_cod_depositor_comments
;
The following automatic conversions were performed:

'_symmetry_cell_setting' value 'Triclinic' changed to 'triclinic'
according to /home/saulius/struct/CIF-dictionaries/cif_core.dic
dictionary named 'cif_core.dic' version 2.4.2 from 2011-04-26.

Automatic conversion script
Id: cif_fix_values 1891 2012-01-12 08:04:46Z andrius 
;
_cod_original_cell_volume 2914.6(10)
_cod_original_sg_symbol_H-M P-1
_cod_database_code 7022320

loop_
_symmetry_equiv_pos_as_xyz
'x, y, z'
'-x, -y, -z'

loop_
_atom_site_label
_atom_site_type_symbol
_atom_site_fract_x
_atom_site_fract_y
_atom_site_fract_z
_atom_site_U_iso_or_equiv
_atom_site_adp_type
_atom_site_occupancy
_atom_site_symmetry_multiplicity
_atom_site_calc_flag
_atom_site_refinement_flags
N1 N -0.0161(5) 0.3096(2) 0.1723(2) 0.0280(10) Uani 1 1 d .
N2 N 0.2250(5) 0.4253(2) 0.1409(2) 0.0314(10) Uani 1 1 d .
N3 N 0.1403(5) 0.1665(2) 0.6758(2) 0.0286(10) Uani 1 1 d .
N4 N 0.3669(5) 0.2168(2) 0.7662(2) 0.0303(10) Uani 1 1 d .
C1 C 0.1155(6) 0.3029(3) 0.1336(2) 0.0260(11) Uani 1 1 d .
C2 C 0.1872(6) 0.2364(3) 0.1066(3) 0.0287(11) Uani 1 1 d .
C3 C 0.1498(6) 0.1673(3) 0.1413(3) 0.0308(12) Uani 1 1 d .
H3 H 0.0818 0.1607 0.1826 0.037 Uiso 1 1 calc R
C4 C 0.2142(7) 0.1055(3) 0.1146(3) 0.0384(14) Uani 1 1 d .
H4 H 0.1907 0.0578 0.1397 0.046 Uiso 1 1 calc R
C5 C 0.3098(7) 0.1121(3) 0.0536(3) 0.0337(13) Uani 1 1 d .
H5 H 0.3478 0.0696 0.0368 0.040 Uiso 1 1 calc R
C6 C 0.3499(7) 0.1813(3) 0.0171(3) 0.0345(13) Uani 1 1 d .
C7 C 0.4494(7) 0.1901(3) -0.0476(3) 0.0377(13) Uani 1 1 d .
H7 H 0.4891 0.1478 -0.0645 0.045 Uiso 1 1 calc R
C8 C 0.4855(7) 0.2565(3) -0.0835(3) 0.0376(13) Uani 1 1 d .
H8 H 0.5494 0.2617 -0.1257 0.045 Uiso 1 1 calc R
C9 C 0.4258(6) 0.3202(3) -0.0568(3) 0.0322(12) Uani 1 1 d .
C10 C 0.4663(7) 0.3902(3) -0.0931(3) 0.0384(13) Uani 1 1 d .
H10 H 0.5299 0.3955 -0.1354 0.046 Uiso 1 1 calc R
C11 C 0.4131(7) 0.4516(3) -0.0669(3) 0.0427(14) Uani 1 1 d .
H11 H 0.4382 0.4987 -0.0928 0.051 Uiso 1 1 calc R
C12 C 0.3227(7) 0.4469(3) -0.0027(3) 0.0369(13) Uani 1 1 d .
H12 H 0.2888 0.4901 0.0139 0.044 Uiso 1 1 calc R
C13 C 0.2849(6) 0.3785(3) 0.0351(3) 0.0286(11) Uani 1 1 d .
C14 C 0.2090(6) 0.3732(3) 0.1068(3) 0.0260(11) Uani 1 1 d .
C15 C 0.3323(6) 0.3157(3) 0.0063(2) 0.0267(11) Uani 1 1 d .
C16 C 0.2894(6) 0.2445(3) 0.0448(3) 0.0277(11) Uani 1 1 d .
C17 C -0.1356(6) 0.2547(3) 0.1970(3) 0.0282(11) Uani 1 1 d .
C18 C -0.2485(6) 0.2366(3) 0.1529(3) 0.0285(11) Uani 1 1 d .
C19 C -0.3801(6) 0.1920(3) 0.1811(3) 0.0292(12) Uani 1 1 d .
H19 H -0.4597 0.1802 0.1513 0.035 Uiso 1 1 calc R
C20 C -0.3995(6) 0.1640(3) 0.2509(3) 0.0297(12) Uani 1 1 d .
C21 C -0.2829(7) 0.1830(3) 0.2931(3) 0.0323(12) Uani 1 1 d .
H21 H -0.2935 0.1643 0.3411 0.039 Uiso 1 1 calc R
C22 C -0.1501(7) 0.2287(3) 0.2676(3) 0.0324(12) Uani 1 1 d .
C23 C 0.1685(6) 0.4257(3) 0.2117(3) 0.0295(12) Uani 1 1 d .
C24 C 0.2625(7) 0.3913(3) 0.2631(3) 0.0341(12) Uani 1 1 d .
C25 C 0.2136(7) 0.3992(3) 0.3314(3) 0.0414(14) Uani 1 1 d .
H25 H 0.2757 0.3732 0.3677 0.050 Uiso 1 1 calc R
C26 C 0.0786(7) 0.4433(4) 0.3492(3) 0.0461(16) Uani 1 1 d .
C27 C -0.0092(7) 0.4773(3) 0.2958(3) 0.0462(16) Uani 1 1 d .
H27 H -0.1018 0.5071 0.3049 0.055 Uiso 1 1 calc R
C28 C 0.0326(7) 0.4699(3) 0.2268(3) 0.0397(14) Uani 1 1 d .
C29 C -0.0249(8) 0.2509(4) 0.3122(3) 0.0458(15) Uani 1 1 d .
H29A H 0.0855 0.2354 0.2955 0.055 Uiso 1 1 calc R
H29B H -0.0256 0.3051 0.3053 0.055 Uiso 1 1 calc R
C30 C -0.2372(7) 0.2682(3) 0.0771(3) 0.0306(12) Uani 1 1 d .
H30B H -0.3138 0.2418 0.0529 0.037 Uiso 1 1 calc R
H30A H -0.1234 0.2610 0.0583 0.037 Uiso 1 1 calc R
C31 C -0.5444(7) 0.1166(3) 0.2814(3) 0.0415(14) Uani 1 1 d .
H31A H -0.6151 0.1091 0.2446 0.062 Uiso 1 1 calc R
H31C H -0.6087 0.1409 0.3144 0.062 Uiso 1 1 calc R
H31B H -0.5035 0.0690 0.3050 0.062 Uiso 1 1 calc R
C32 C 0.4157(7) 0.3462(3) 0.2486(3) 0.0400(14) Uani 1 1 d .
H32B H 0.4239 0.3029 0.2857 0.048 Uiso 1 1 calc R
H32A H 0.4046 0.3285 0.2048 0.048 Uiso 1 1 calc R
C33 C -0.0618(7) 0.5107(3) 0.1709(3) 0.0472(15) Uani 1 1 d .
H33B H -0.1743 0.5214 0.1891 0.057 Uiso 1 1 calc R
H33A H -0.0734 0.4800 0.1354 0.057 Uiso 1 1 calc R
C34 C 0.0315(10) 0.4514(5) 0.4238(4) 0.074(2) Uani 1 1 d .
H34B H -0.0645 0.4845 0.4244 0.110 Uiso 1 1 calc R
H34C H 0.1251 0.4718 0.4434 0.110 Uiso 1 1 calc R
H34A H 0.0040 0.4033 0.4511 0.110 Uiso 1 1 calc R
C35 C -0.0429(11) 0.2226(5) 0.3870(4) 0.073(2) Uani 1 1 d .
H35C H 0.0470 0.2413 0.4100 0.110 Uiso 1 1 calc R
H35A H -0.0380 0.1689 0.3953 0.110 Uiso 1 1 calc R
H35B H -0.1496 0.2389 0.4051 0.110 Uiso 1 1 calc R
C36 C -0.2807(8) 0.3494(3) 0.0638(3) 0.0452(15) Uani 1 1 d .
H36A H -0.2723 0.3684 0.0142 0.068 Uiso 1 1 calc R
H36B H -0.2038 0.3757 0.0870 0.068 Uiso 1 1 calc R
H36C H -0.3941 0.3566 0.0816 0.068 Uiso 1 1 calc R
C37 C 0.5705(7) 0.3901(3) 0.2438(3) 0.0497(16) Uani 1 1 d .
H37A H 0.6661 0.3596 0.2340 0.075 Uiso 1 1 calc R
H37C H 0.5837 0.4065 0.2876 0.075 Uiso 1 1 calc R
H37B H 0.5632 0.4328 0.2069 0.075 Uiso 1 1 calc R
C38 C 0.0207(9) 0.5820(4) 0.1381(4) 0.066(2) Uani 1 1 d .
H38B H -0.0463 0.6076 0.1011 0.099 Uiso 1 1 calc R
H38A H 0.1311 0.5716 0.1191 0.099 Uiso 1 1 calc R
H38C H 0.0304 0.6130 0.1729 0.099 Uiso 1 1 calc R
C39 C 0.3500(6) 0.2398(3) 0.7029(2) 0.0249(11) Uani 1 1 d .
C40 C 0.4140(6) 0.3137(3) 0.6754(3) 0.0272(11) Uani 1 1 d .
C41 C 0.4409(7) 0.3624(3) 0.7208(3) 0.0384(13) Uani 1 1 d .
H41 H 0.4097 0.3490 0.7683 0.046 Uiso 1 1 calc R
C42 C 0.5128(8) 0.4301(3) 0.6960(3) 0.0422(14) Uani 1 1 d .
H42 H 0.5287 0.4639 0.7257 0.051 Uiso 1 1 calc R
C43 C 0.5607(7) 0.4468(3) 0.6269(3) 0.0397(14) Uani 1 1 d .
H43 H 0.6131 0.4924 0.6101 0.048 Uiso 1 1 calc R
C44 C 0.5352(7) 0.3993(3) 0.5801(3) 0.0336(12) Uani 1 1 d .
C45 C 0.5944(7) 0.4156(3) 0.5088(3) 0.0376(13) Uani 1 1 d .
H45 H 0.6474 0.4611 0.4920 0.045 Uiso 1 1 calc R
C46 C 0.5761(7) 0.3671(3) 0.4645(3) 0.0386(14) Uani 1 1 d .
H46 H 0.6189 0.3793 0.4183 0.046 Uiso 1 1 calc R
C47 C 0.4947(7) 0.2996(3) 0.4869(3) 0.0360(13) Uani 1 1 d .
C48 C 0.4742(7) 0.2494(3) 0.4419(3) 0.0395(14) Uani 1 1 d .
H48 H 0.5158 0.2612 0.3954 0.047 Uiso 1 1 calc R
C49 C 0.3951(7) 0.1840(3) 0.4645(3) 0.0389(13) Uani 1 1 d .
H49 H 0.3829 0.1501 0.4344 0.047 Uiso 1 1 calc R
C50 C 0.3329(7) 0.1685(3) 0.5329(3) 0.0341(12) Uani 1 1 d .
H50 H 0.2782 0.1232 0.5482 0.041 Uiso 1 1 calc R
C51 C 0.3465(6) 0.2156(3) 0.5798(3) 0.0285(11) Uani 1 1 d .
C52 C 0.2719(6) 0.2019(3) 0.6525(2) 0.0287(12) Uani 1 1 d .
C53 C 0.4335(6) 0.2821(3) 0.5580(3) 0.0314(12) Uani 1 1 d .
C54 C 0.4580(6) 0.3317(3) 0.6051(3) 0.0295(12) Uani 1 1 d .
C55 C 0.3200(6) 0.1464(3) 0.8020(2) 0.0265(11) Uani 1 1 d .
C56 C 0.1822(6) 0.1422(3) 0.8500(3) 0.0279(11) Uani 1 1 d .
C57 C 0.1498(6) 0.0777(3) 0.8932(3) 0.0288(11) Uani 1 1 d .
H57 H 0.0565 0.0740 0.9248 0.035 Uiso 1 1 calc R
C58 C 0.2542(7) 0.0162(3) 0.8912(3) 0.0344(13) Uani 1 1 d .
C59 C 0.3903(7) 0.0229(3) 0.8430(3) 0.0360(13) Uani 1 1 d .
H59 H 0.4598 -0.0189 0.8419 0.043 Uiso 1 1 calc R
C60 C 0.4283(6) 0.0863(3) 0.7975(3) 0.0300(12) Uani 1 1 d .
C61 C 0.0371(6) 0.1362(3) 0.6333(3) 0.0301(12) Uani 1 1 d .
C62 C 0.0359(6) 0.0607(3) 0.6343(3) 0.0363(13) Uani 1 1 d .
C63 C -0.0736(7) 0.0312(3) 0.5971(3) 0.0390(14) Uani 1 1 d .
H63 H -0.0693 -0.0201 0.5975 0.047 Uiso 1 1 calc R
C64 C -0.1888(7) 0.0727(3) 0.5594(3) 0.0382(13) Uani 1 1 d .
C65 C -0.1869(7) 0.1477(3) 0.5609(3) 0.0344(13) Uani 1 1 d .
H65 H -0.2679 0.1779 0.5361 0.041 Uiso 1 1 calc R
C66 C -0.0767(7) 0.1813(3) 0.5956(3) 0.0319(12) Uani 1 1 d .
C67 C 0.5871(7) 0.0925(3) 0.7521(3) 0.0411(14) Uani 1 1 d .
H67B H 0.6209 0.0435 0.7428 0.049 Uiso 1 1 calc R
H67A H 0.5674 0.1247 0.7075 0.049 Uiso 1 1 calc R
C68 C 0.0761(7) 0.2099(3) 0.8543(3) 0.0358(13) Uani 1 1 d .
H68A H 0.0136 0.2215 0.8119 0.043 Uiso 1 1 calc R
H68B H 0.1510 0.2515 0.8542 0.043 Uiso 1 1 calc R
C69 C -0.0774(7) 0.2629(3) 0.5925(3) 0.0455(15) Uani 1 1 d .
H69A H -0.1516 0.2856 0.5562 0.055 Uiso 1 1 calc R
H69B H 0.0357 0.2810 0.5782 0.055 Uiso 1 1 calc R
C70 C 0.1519(7) 0.0104(3) 0.6771(3) 0.0421(15) Uani 1 1 d .
H70B H 0.2509 0.0378 0.6848 0.050 Uiso 1 1 calc R
H70A H 0.1885 -0.0297 0.6527 0.050 Uiso 1 1 calc R
C71 C 0.7246(7) 0.1239(4) 0.7869(3) 0.0462(15) Uani 1 1 d .
H71A H 0.8258 0.1276 0.7570 0.069 Uiso 1 1 calc R
H71C H 0.7452 0.0916 0.8306 0.069 Uiso 1 1 calc R
H71B H 0.6916 0.1727 0.7954 0.069 Uiso 1 1 calc R
C72 C -0.0486(7) 0.2062(3) 0.9165(3) 0.0448(15) Uani 1 1 d .
H72B H -0.1088 0.2530 0.9134 0.067 Uiso 1 1 calc R
H72C H 0.0110 0.1965 0.9591 0.067 Uiso 1 1 calc R
H72A H -0.1272 0.1667 0.9165 0.067 Uiso 1 1 calc R
C73 C 0.2170(7) -0.0537(3) 0.9385(3) 0.0432(15) Uani 1 1 d .
H73B H 0.1186 -0.0472 0.9680 0.065 Uiso 1 1 calc R
H73C H 0.3114 -0.0683 0.9672 0.065 Uiso 1 1 calc R
H73A H 0.1963 -0.0918 0.9117 0.065 Uiso 1 1 calc R
C74 C -0.1320(9) 0.2902(4) 0.6596(4) 0.0604(19) Uani 1 1 d .
H74B H -0.1285 0.3439 0.6517 0.091 Uiso 1 1 calc R
H74C H -0.0570 0.2700 0.6958 0.091 Uiso 1 1 calc R
H74A H -0.2451 0.2740 0.6739 0.091 Uiso 1 1 calc R
C75 C 0.0653(9) -0.0215(3) 0.7460(3) 0.0526(17) Uani 1 1 d .
H75B H 0.1419 -0.0545 0.7740 0.079 Uiso 1 1 calc R
H75A H -0.0319 -0.0490 0.7382 0.079 Uiso 1 1 calc R
H75C H 0.0304 0.0183 0.7702 0.079 Uiso 1 1 calc R
C76 C -0.3079(8) 0.0390(4) 0.5207(4) 0.0558(18) Uani 1 1 d .
H76B H -0.2866 -0.0139 0.5268 0.084 Uiso 1 1 calc R
H76A H -0.2952 0.0606 0.4718 0.084 Uiso 1 1 calc R
H76C H -0.4209 0.0480 0.5379 0.084 Uiso 1 1 calc R

loop_
_atom_site_aniso_label
_atom_site_aniso_U_11
_atom_site_aniso_U_22
_atom_site_aniso_U_33
_atom_site_aniso_U_23
_atom_site_aniso_U_13
_atom_site_aniso_U_12
N1 0.020(2) 0.028(2) 0.034(2) -0.0007(18) -0.0026(18) 0.0075(17)
N2 0.028(2) 0.027(2) 0.038(2) -0.0020(19) -0.0070(19) 0.0093(18)
N3 0.019(2) 0.026(2) 0.039(2) -0.0002(18) -0.0103(19) 0.0092(18)
N4 0.032(2) 0.028(2) 0.029(2) -0.0004(18) -0.0036(19) -0.0007(19)
C1 0.024(3) 0.025(2) 0.027(3) 0.002(2) -0.008(2) 0.003(2)
C2 0.018(3) 0.032(3) 0.037(3) -0.007(2) -0.010(2) 0.010(2)
C3 0.023(3) 0.022(2) 0.046(3) -0.001(2) -0.004(2) 0.002(2)
C4 0.029(3) 0.032(3) 0.052(4) -0.004(3) -0.007(3) 0.016(2)
C5 0.038(3) 0.023(2) 0.044(3) -0.014(2) -0.012(3) 0.009(2)
C6 0.027(3) 0.045(3) 0.033(3) -0.006(2) -0.015(2) 0.008(2)
C7 0.034(3) 0.043(3) 0.041(3) -0.018(3) -0.012(3) 0.014(3)
C8 0.028(3) 0.047(3) 0.036(3) -0.003(3) -0.011(2) 0.010(3)
C9 0.026(3) 0.040(3) 0.032(3) -0.006(2) -0.010(2) 0.003(2)
C10 0.037(3) 0.044(3) 0.032(3) 0.003(3) -0.008(2) 0.000(3)
C11 0.037(3) 0.046(3) 0.043(3) 0.002(3) -0.013(3) -0.003(3)
C12 0.033(3) 0.032(3) 0.041(3) 0.008(2) -0.012(2) 0.005(2)
C13 0.022(3) 0.034(3) 0.029(3) -0.001(2) -0.009(2) 0.004(2)
C14 0.021(3) 0.023(2) 0.034(3) -0.004(2) -0.008(2) 0.006(2)
C15 0.017(2) 0.032(3) 0.031(3) -0.002(2) -0.012(2) 0.003(2)
C16 0.018(2) 0.027(3) 0.038(3) -0.007(2) -0.008(2) 0.008(2)
C17 0.021(3) 0.026(2) 0.039(3) -0.009(2) -0.012(2) 0.006(2)
C18 0.029(3) 0.026(3) 0.031(3) -0.009(2) 0.000(2) 0.011(2)
C19 0.020(3) 0.028(3) 0.042(3) -0.011(2) -0.006(2) 0.006(2)
C20 0.027(3) 0.031(3) 0.034(3) -0.013(2) -0.005(2) 0.004(2)
C21 0.036(3) 0.027(3) 0.033(3) -0.004(2) -0.004(2) 0.010(2)
C22 0.032(3) 0.033(3) 0.033(3) -0.005(2) -0.007(2) 0.005(2)
C23 0.026(3) 0.026(3) 0.037(3) -0.009(2) 0.000(2) -0.002(2)
C24 0.026(3) 0.037(3) 0.041(3) -0.007(2) -0.007(2) 0.003(2)
C25 0.037(3) 0.043(3) 0.044(3) -0.004(3) -0.006(3) -0.006(3)
C26 0.029(3) 0.066(4) 0.049(4) -0.030(3) 0.007(3) -0.015(3)
C27 0.025(3) 0.056(4) 0.064(4) -0.030(3) 0.006(3) -0.004(3)
C28 0.027(3) 0.028(3) 0.064(4) -0.005(3) -0.009(3) 0.004(2)
C29 0.038(3) 0.052(4) 0.047(3) -0.006(3) -0.014(3) -0.003(3)
C30 0.031(3) 0.032(3) 0.030(3) -0.007(2) -0.004(2) 0.004(2)
C31 0.034(3) 0.046(3) 0.043(3) -0.005(3) 0.001(3) -0.006(3)
C32 0.050(4) 0.029(3) 0.041(3) -0.005(2) -0.016(3) 0.020(3)
C33 0.032(3) 0.043(3) 0.066(4) -0.009(3) -0.005(3) 0.012(3)
C34 0.050(4) 0.112(7) 0.067(5) -0.043(5) 0.015(4) -0.012(4)
C35 0.071(5) 0.086(6) 0.058(4) 0.006(4) -0.024(4) -0.020(5)
C36 0.051(4) 0.036(3) 0.044(3) 0.010(3) -0.016(3) 0.002(3)
C37 0.038(3) 0.052(4) 0.061(4) -0.016(3) -0.011(3) 0.026(3)
C38 0.057(5) 0.041(4) 0.096(6) 0.001(4) -0.017(4) 0.010(3)
C39 0.021(3) 0.023(2) 0.030(3) -0.004(2) -0.001(2) 0.002(2)
C40 0.021(3) 0.023(2) 0.035(3) 0.003(2) -0.005(2) 0.004(2)
C41 0.044(3) 0.037(3) 0.036(3) -0.005(2) -0.016(3) 0.003(3)
C42 0.051(4) 0.029(3) 0.049(4) -0.011(3) -0.010(3) 0.000(3)
C43 0.034(3) 0.031(3) 0.052(4) 0.000(3) -0.012(3) 0.005(2)
C44 0.029(3) 0.025(3) 0.044(3) 0.002(2) -0.009(2) 0.003(2)
C45 0.031(3) 0.032(3) 0.044(3) 0.009(3) -0.002(2) 0.008(2)
C46 0.036(3) 0.042(3) 0.030(3) 0.010(3) 0.006(2) 0.018(3)
C47 0.034(3) 0.036(3) 0.035(3) 0.001(2) -0.004(2) 0.010(2)
C48 0.035(3) 0.054(4) 0.028(3) -0.001(3) -0.008(2) 0.013(3)
C49 0.038(3) 0.045(3) 0.039(3) -0.018(3) -0.012(3) 0.010(3)
C50 0.029(3) 0.039(3) 0.035(3) -0.007(2) -0.006(2) 0.009(2)
C51 0.020(3) 0.027(3) 0.035(3) 0.002(2) -0.007(2) 0.005(2)
C52 0.023(3) 0.032(3) 0.028(3) -0.001(2) -0.003(2) 0.019(2)
C53 0.024(3) 0.033(3) 0.034(3) 0.001(2) -0.007(2) 0.014(2)
C54 0.022(3) 0.024(2) 0.041(3) 0.002(2) -0.010(2) 0.007(2)
C55 0.030(3) 0.025(2) 0.025(2) -0.003(2) -0.012(2) 0.004(2)
C56 0.020(3) 0.033(3) 0.029(3) 0.000(2) -0.003(2) 0.003(2)
C57 0.026(3) 0.033(3) 0.027(3) -0.004(2) -0.001(2) 0.002(2)
C58 0.033(3) 0.029(3) 0.037(3) 0.004(2) -0.001(2) 0.005(2)
C59 0.039(3) 0.030(3) 0.039(3) -0.008(2) -0.009(3) 0.014(2)
C60 0.026(3) 0.026(3) 0.038(3) -0.006(2) 0.000(2) 0.005(2)
C61 0.017(2) 0.034(3) 0.037(3) 0.000(2) -0.006(2) 0.001(2)
C62 0.020(3) 0.029(3) 0.060(4) -0.008(3) -0.008(3) 0.001(2)
C63 0.030(3) 0.027(3) 0.059(4) -0.005(3) -0.008(3) 0.005(2)
C64 0.029(3) 0.030(3) 0.056(4) -0.006(3) -0.011(3) 0.001(2)
C65 0.029(3) 0.035(3) 0.040(3) -0.008(2) -0.012(2) 0.010(2)
C66 0.030(3) 0.026(3) 0.040(3) -0.005(2) -0.012(2) 0.008(2)
C67 0.038(3) 0.036(3) 0.043(3) 0.005(3) 0.002(3) 0.007(3)
C68 0.029(3) 0.028(3) 0.049(3) -0.003(2) -0.008(3) 0.006(2)
C69 0.035(3) 0.041(3) 0.064(4) -0.013(3) -0.031(3) 0.015(3)
C70 0.038(3) 0.029(3) 0.060(4) -0.007(3) -0.022(3) 0.008(2)
C71 0.028(3) 0.056(4) 0.054(4) -0.008(3) 0.001(3) 0.008(3)
C72 0.039(3) 0.045(3) 0.050(4) -0.008(3) -0.004(3) 0.018(3)
C73 0.037(3) 0.038(3) 0.045(3) 0.015(3) 0.001(3) 0.003(3)
C74 0.051(4) 0.051(4) 0.081(5) -0.016(4) -0.021(4) 0.022(3)
C75 0.056(4) 0.041(3) 0.057(4) 0.003(3) -0.013(3) 0.019(3)
C76 0.048(4) 0.049(4) 0.076(5) -0.021(3) -0.025(4) 0.001(3)

loop_
_atom_type_symbol
_atom_type_description
_atom_type_scat_dispersion_real
_atom_type_scat_dispersion_imag
_atom_type_scat_source
C C 0.0033 0.0016 'International Tables Vol C Tables 4.2.6.8 and 6.1.1.4'
H H 0.0000 0.0000 'International Tables Vol C Tables 4.2.6.8 and 6.1.1.4'
N N 0.0061 0.0033 'International Tables Vol C Tables 4.2.6.8 and 6.1.1.4'

loop_
_geom_angle_atom_site_label_1
_geom_angle_atom_site_label_2
_geom_angle_atom_site_label_3
_geom_angle
C1 N1 C17 126.7(4)
C14 N2 C23 127.0(4)
C52 N3 C61 122.6(4)
C39 N4 C55 124.8(4)
N1 C1 C14 115.6(4)
N1 C1 C2 130.4(4)
C14 C1 C2 113.9(4)
C3 C2 C16 119.1(5)
C3 C2 C1 119.6(5)
C16 C2 C1 121.2(4)
C2 C3 C4 119.1(5)
C2 C3 H3 120.5
C4 C3 H3 120.5
C5 C4 C3 122.7(5)
C5 C4 H4 118.6
C3 C4 H4 118.6
C4 C5 C6 119.7(5)
C4 C5 H5 120.2
C6 C5 H5 120.2
C5 C6 C16 118.1(5)
C5 C6 C7 120.9(5)
C16 C6 C7 121.0(5)
C8 C7 C6 121.1(5)
C8 C7 H7 119.4
C6 C7 H7 119.4
C7 C8 C9 118.8(5)
C7 C8 H8 120.6
C9 C8 H8 120.6
C10 C9 C15 117.5(5)
C10 C9 C8 119.3(5)
C15 C9 C8 123.1(5)
C11 C10 C9 119.6(5)
C11 C10 H10 120.2
C9 C10 H10 120.2
C10 C11 C12 122.7(5)
C10 C11 H11 118.7
C12 C11 H11 118.7
C13 C12 C11 118.9(5)
C13 C12 H12 120.6
C11 C12 H12 120.6
C12 C13 C15 118.2(5)
C12 C13 C14 118.9(5)
C15 C13 C14 122.8(4)
N2 C14 C13 121.0(4)
N2 C14 C1 124.6(5)
C13 C14 C1 114.5(4)
C9 C15 C13 122.9(5)
C9 C15 C16 118.8(5)
C13 C15 C16 118.2(4)
C2 C16 C15 121.5(4)
C2 C16 C6 121.2(5)
C15 C16 C6 117.3(5)
C18 C17 C22 121.7(5)
C18 C17 N1 119.8(5)
C22 C17 N1 117.9(4)
C17 C18 C19 118.1(5)
C17 C18 C30 121.4(5)
C19 C18 C30 120.4(5)
C20 C19 C18 122.6(5)
C20 C19 H19 118.7
C18 C19 H19 118.7
C21 C20 C19 117.4(5)
C21 C20 C31 120.2(5)
C19 C20 C31 122.4(5)
C20 C21 C22 122.3(5)
C20 C21 H21 118.8
C22 C21 H21 118.8
C17 C22 C21 118.0(5)
C17 C22 C29 118.8(5)
C21 C22 C29 123.2(5)
C24 C23 C28 120.1(5)
C24 C23 N2 118.8(5)
C28 C23 N2 120.5(5)
C23 C24 C25 117.5(5)
C23 C24 C32 121.7(5)
C25 C24 C32 120.8(5)
C26 C25 C24 124.5(6)
C26 C25 H25 117.7
C24 C25 H25 117.7
C27 C26 C25 115.4(6)
C27 C26 C34 121.7(6)
C25 C26 C34 122.9(6)
C26 C27 C28 122.2(6)
C26 C27 H27 118.9
C28 C27 H27 118.9
C23 C28 C27 120.2(5)
C23 C28 C33 119.9(6)
C27 C28 C33 119.8(5)
C35 C29 C22 117.9(5)
C35 C29 H29A 107.8
C22 C29 H29A 107.8
C35 C29 H29B 107.8
C22 C29 H29B 107.8
H29A C29 H29B 107.2
C18 C30 C36 111.3(4)
C18 C30 H30B 109.4
C36 C30 H30B 109.4
C18 C30 H30A 109.4
C36 C30 H30A 109.4
H30B C30 H30A 108.0
C20 C31 H31A 109.5
C20 C31 H31C 109.5
H31A C31 H31C 109.5
C20 C31 H31B 109.5
H31A C31 H31B 109.5
H31C C31 H31B 109.5
C37 C32 C24 111.8(5)
C37 C32 H32B 109.3
C24 C32 H32B 109.3
C37 C32 H32A 109.3
C24 C32 H32A 109.3
H32B C32 H32A 107.9
C28 C33 C38 112.0(5)
C28 C33 H33B 109.2
C38 C33 H33B 109.2
C28 C33 H33A 109.2
C38 C33 H33A 109.2
H33B C33 H33A 107.9
C26 C34 H34B 109.5
C26 C34 H34C 109.5
H34B C34 H34C 109.5
C26 C34 H34A 109.5
H34B C34 H34A 109.5
H34C C34 H34A 109.5
C29 C35 H35C 109.5
C29 C35 H35A 109.5
H35C C35 H35A 109.5
C29 C35 H35B 109.5
H35C C35 H35B 109.5
H35A C35 H35B 109.5
C30 C36 H36A 109.5
C30 C36 H36B 109.5
H36A C36 H36B 109.5
C30 C36 H36C 109.5
H36A C36 H36C 109.5
H36B C36 H36C 109.5
C32 C37 H37A 109.5
C32 C37 H37C 109.5
H37A C37 H37C 109.5
C32 C37 H37B 109.5
H37A C37 H37B 109.5
H37C C37 H37B 109.5
C33 C38 H38B 109.5
C33 C38 H38A 109.5
H38B C38 H38A 109.5
C33 C38 H38C 109.5
H38B C38 H38C 109.5
H38A C38 H38C 109.5
N4 C39 C40 115.9(4)
N4 C39 C52 128.2(4)
C40 C39 C52 115.9(4)
C54 C40 C41 121.6(5)
C54 C40 C39 118.5(5)
C41 C40 C39 119.7(5)
C42 C41 C40 120.0(5)
C42 C41 H41 120.0
C40 C41 H41 120.0
C43 C42 C41 118.3(5)
C43 C42 H42 120.9
C41 C42 H42 120.9
C42 C43 C44 123.0(5)
C42 C43 H43 118.5
C44 C43 H43 118.5
C54 C44 C43 118.6(5)
C54 C44 C45 118.9(5)
C43 C44 C45 122.4(5)
C46 C45 C44 121.9(5)
C46 C45 H45 119.1
C44 C45 H45 119.1
C45 C46 C47 121.1(5)
C45 C46 H46 119.5
C47 C46 H46 119.5
C46 C47 C48 121.7(5)
C46 C47 C53 118.1(5)
C48 C47 C53 120.2(5)
C49 C48 C47 120.9(5)
C49 C48 H48 119.5
C47 C48 H48 119.5
C48 C49 C50 118.3(5)
C48 C49 H49 120.8
C50 C49 H49 120.8
C51 C50 C49 123.9(5)
C51 C50 H50 118.0
C49 C50 H50 118.0
C50 C51 C53 118.4(5)
C50 C51 C52 124.7(5)
C53 C51 C52 116.9(5)
N3 C52 C39 114.7(4)
N3 C52 C51 128.2(5)
C39 C52 C51 116.8(4)
C51 C53 C54 121.0(5)
C51 C53 C47 118.1(5)
C54 C53 C47 120.8(5)
C40 C54 C44 118.5(5)
C40 C54 C53 122.4(5)
C44 C54 C53 119.1(5)
N4 C55 C60 118.6(5)
N4 C55 C56 117.6(4)
C60 C55 C56 122.8(4)
C57 C56 C55 119.2(5)
C57 C56 C68 120.8(5)
C55 C56 C68 119.9(4)
C56 C57 C58 120.2(5)
C56 C57 H57 119.9
C58 C57 H57 119.9
C57 C58 C59 118.7(5)
C57 C58 C73 119.5(5)
C59 C58 C73 121.8(5)
C60 C59 C58 123.8(5)
C60 C59 H59 118.1
C58 C59 H59 118.1
C59 C60 C55 115.2(5)
C59 C60 C67 121.3(5)
C55 C60 C67 123.1(4)
C66 C61 C62 119.8(5)
C66 C61 N3 118.9(5)
C62 C61 N3 120.9(5)
C63 C62 C61 120.5(5)
C63 C62 C70 118.6(5)
C61 C62 C70 120.8(5)
C64 C63 C62 122.3(5)
C64 C63 H63 118.8
C62 C63 H63 118.8
C63 C64 C65 115.6(5)
C63 C64 C76 121.1(5)
C65 C64 C76 123.3(5)
C66 C65 C64 125.0(5)
C66 C65 H65 117.5
C64 C65 H65 117.5
C65 C66 C61 116.6(5)
C65 C66 C69 122.1(5)
C61 C66 C69 121.2(5)
C71 C67 C60 110.5(5)
C71 C67 H67B 109.6
C60 C67 H67B 109.6
C71 C67 H67A 109.6
C60 C67 H67A 109.6
H67B C67 H67A 108.1
C56 C68 C72 117.3(4)
C56 C68 H68A 108.0
C72 C68 H68A 108.0
C56 C68 H68B 108.0
C72 C68 H68B 108.0
H68A C68 H68B 107.2
C66 C69 C74 116.4(5)
C66 C69 H69A 108.2
C74 C69 H69A 108.2
C66 C69 H69B 108.2
C74 C69 H69B 108.2
H69A C69 H69B 107.3
C62 C70 C75 109.7(5)
C62 C70 H70B 109.7
C75 C70 H70B 109.7
C62 C70 H70A 109.7
C75 C70 H70A 109.7
H70B C70 H70A 108.2
C67 C71 H71A 109.5
C67 C71 H71C 109.5
H71A C71 H71C 109.5
C67 C71 H71B 109.5
H71A C71 H71B 109.5
H71C C71 H71B 109.5
C68 C72 H72B 109.5
C68 C72 H72C 109.5
H72B C72 H72C 109.5
C68 C72 H72A 109.5
H72B C72 H72A 109.5
H72C C72 H72A 109.5
C58 C73 H73B 109.5
C58 C73 H73C 109.5
H73B C73 H73C 109.5
C58 C73 H73A 109.5
H73B C73 H73A 109.5
H73C C73 H73A 109.5
C69 C74 H74B 109.5
C69 C74 H74C 109.5
H74B C74 H74C 109.5
C69 C74 H74A 109.5
H74B C74 H74A 109.5
H74C C74 H74A 109.5
C70 C75 H75B 109.5
C70 C75 H75A 109.5
H75B C75 H75A 109.5
C70 C75 H75C 109.5
H75B C75 H75C 109.5
H75A C75 H75C 109.5
C64 C76 H76B 109.5
C64 C76 H76A 109.5
H76B C76 H76A 109.5
C64 C76 H76C 109.5
H76B C76 H76C 109.5
H76A C76 H76C 109.5

loop_
_geom_bond_atom_site_label_1
_geom_bond_atom_site_label_2
_geom_bond_distance
N1 C1 1.295(6)
N1 C17 1.421(6)
N2 C14 1.288(6)
N2 C23 1.451(7)
N3 C52 1.284(6)
N3 C61 1.409(7)
N4 C39 1.263(6)
N4 C55 1.416(6)
C1 C14 1.517(7)
C1 C2 1.523(7)
C2 C3 1.371(7)
C2 C16 1.426(7)
C3 C4 1.424(7)
C3 H3 0.9500
C4 C5 1.386(8)
C4 H4 0.9500
C5 C6 1.389(7)
C5 H5 0.9500
C6 C16 1.446(7)
C6 C7 1.462(8)
C7 C8 1.334(8)
C7 H7 0.9500
C8 C9 1.443(8)
C8 H8 0.9500
C9 C10 1.400(7)
C9 C15 1.415(7)
C10 C11 1.387(8)
C10 H10 0.9500
C11 C12 1.420(8)
C11 H11 0.9500
C12 C13 1.383(7)
C12 H12 0.9500
C13 C15 1.423(7)
C13 C14 1.503(7)
C15 C16 1.441(7)
C17 C18 1.383(7)
C17 C22 1.391(7)
C18 C19 1.391(7)
C18 C30 1.508(7)
C19 C20 1.387(7)
C19 H19 0.9500
C20 C21 1.384(7)
C20 C31 1.512(7)
C21 C22 1.397(7)
C21 H21 0.9500
C22 C29 1.489(8)
C23 C24 1.359(7)
C23 C28 1.410(7)
C24 C25 1.421(8)
C24 C32 1.524(7)
C25 C26 1.419(9)
C25 H25 0.9500
C26 C27 1.356(9)
C26 C34 1.537(9)
C27 C28 1.421(9)
C27 H27 0.9500
C28 C33 1.463(8)
C29 C35 1.479(9)
C29 H29A 0.9900
C29 H29B 0.9900
C30 C36 1.518(7)
C30 H30B 0.9900
C30 H30A 0.9900
C31 H31A 0.9800
C31 H31C 0.9800
C31 H31B 0.9800
C32 C37 1.497(9)
C32 H32B 0.9900
C32 H32A 0.9900
C33 C38 1.516(9)
C33 H33B 0.9900
C33 H33A 0.9900
C34 H34B 0.9800
C34 H34C 0.9800
C34 H34A 0.9800
C35 H35C 0.9800
C35 H35A 0.9800
C35 H35B 0.9800
C36 H36A 0.9800
C36 H36B 0.9800
C36 H36C 0.9800
C37 H37A 0.9800
C37 H37C 0.9800
C37 H37B 0.9800
C38 H38B 0.9800
C38 H38A 0.9800
C38 H38C 0.9800
C39 C40 1.474(6)
C39 C52 1.492(7)
C40 C54 1.400(7)
C40 C41 1.412(7)
C41 C42 1.389(8)
C41 H41 0.9500
C42 C43 1.382(8)
C42 H42 0.9500
C43 C44 1.414(8)
C43 H43 0.9500
C44 C54 1.407(7)
C44 C45 1.447(8)
C45 C46 1.380(8)
C45 H45 0.9500
C46 C47 1.414(8)
C46 H46 0.9500
C47 C48 1.416(8)
C47 C53 1.449(7)
C48 C49 1.374(8)
C48 H48 0.9500
C49 C50 1.400(8)
C49 H49 0.9500
C50 C51 1.395(7)
C50 H50 0.9500
C51 C53 1.419(7)
C51 C52 1.509(7)
C53 C54 1.446(7)
C55 C60 1.417(7)
C55 C56 1.420(7)
C56 C57 1.360(7)
C56 C68 1.518(7)
C57 C58 1.409(7)
C57 H57 0.9500
C58 C59 1.409(8)
C58 C73 1.482(7)
C59 C60 1.375(7)
C59 H59 0.9500
C60 C67 1.523(7)
C61 C66 1.385(7)
C61 C62 1.397(7)
C62 C63 1.365(8)
C62 C70 1.492(7)
C63 C64 1.360(8)
C63 H63 0.9500
C64 C65 1.398(7)
C64 C76 1.477(8)
C65 C66 1.378(7)
C65 H65 0.9500
C66 C69 1.503(7)
C67 C71 1.517(8)
C67 H67B 0.9900
C67 H67A 0.9900
C68 C72 1.542(8)
C68 H68A 0.9900
C68 H68B 0.9900
C69 C74 1.544(9)
C69 H69A 0.9900
C69 H69B 0.9900
C70 C75 1.525(9)
C70 H70B 0.9900
C70 H70A 0.9900
C71 H71A 0.9800
C71 H71C 0.9800
C71 H71B 0.9800
C72 H72B 0.9800
C72 H72C 0.9800
C72 H72A 0.9800
C73 H73B 0.9800
C73 H73C 0.9800
C73 H73A 0.9800
C74 H74B 0.9800
C74 H74C 0.9800
C74 H74A 0.9800
C75 H75B 0.9800
C75 H75A 0.9800
C75 H75C 0.9800
C76 H76B 0.9800
C76 H76A 0.9800
C76 H76C 0.9800

loop_
_geom_torsion_atom_site_label_1
_geom_torsion_atom_site_label_2
_geom_torsion_atom_site_label_3
_geom_torsion_atom_site_label_4
_geom_torsion
C17 N1 C1 C14 171.9(4)
C17 N1 C1 C2 -3.8(8)
N1 C1 C2 C3 -24.1(8)
C14 C1 C2 C3 160.1(4)
N1 C1 C2 C16 154.3(5)
C14 C1 C2 C16 -21.6(6)
C16 C2 C3 C4 0.0(7)
C1 C2 C3 C4 178.4(5)
C2 C3 C4 C5 -2.0(8)
C3 C4 C5 C6 1.9(8)
C4 C5 C6 C16 0.1(8)
C4 C5 C6 C7 -179.5(5)
C5 C6 C7 C8 178.7(5)
C16 C6 C7 C8 -0.9(8)
C6 C7 C8 C9 0.6(8)
C7 C8 C9 C10 178.4(5)
C7 C8 C9 C15 0.9(8)
C15 C9 C10 C11 -0.7(8)
C8 C9 C10 C11 -178.3(5)
C9 C10 C11 C12 2.2(8)
C10 C11 C12 C13 -0.5(8)
C11 C12 C13 C15 -2.7(7)
C11 C12 C13 C14 172.1(4)
C23 N2 C14 C13 -175.6(4)
C23 N2 C14 C1 4.4(8)
C12 C13 C14 N2 -21.6(7)
C15 C13 C14 N2 153.0(5)
C12 C13 C14 C1 158.4(4)
C15 C13 C14 C1 -27.0(6)
N1 C1 C14 N2 36.0(7)
C2 C1 C14 N2 -147.5(5)
N1 C1 C14 C13 -144.0(4)
C2 C1 C14 C13 32.4(6)
C10 C9 C15 C13 -2.7(7)
C8 C9 C15 C13 174.8(5)
C10 C9 C15 C16 -179.7(4)
C8 C9 C15 C16 -2.2(7)
C12 C13 C15 C9 4.4(7)
C14 C13 C15 C9 -170.2(4)
C12 C13 C15 C16 -178.5(5)
C14 C13 C15 C16 6.8(7)
C3 C2 C16 C15 179.9(4)
C1 C2 C16 C15 1.5(7)
C3 C2 C16 C6 1.9(7)
C1 C2 C16 C6 -176.5(4)
C9 C15 C16 C2 -176.2(4)
C13 C15 C16 C2 6.6(7)
C9 C15 C16 C6 1.8(7)
C13 C15 C16 C6 -175.3(4)
C5 C6 C16 C2 -2.0(7)
C7 C6 C16 C2 177.7(5)
C5 C6 C16 C15 180.0(5)
C7 C6 C16 C15 -0.4(7)
C1 N1 C17 C18 -75.2(6)
C1 N1 C17 C22 114.1(6)
C22 C17 C18 C19 0.8(7)
N1 C17 C18 C19 -169.5(4)
C22 C17 C18 C30 176.7(5)
N1 C17 C18 C30 6.4(7)
C17 C18 C19 C20 -1.5(7)
C30 C18 C19 C20 -177.4(4)
C18 C19 C20 C21 1.0(7)
C18 C19 C20 C31 178.8(5)
C19 C20 C21 C22 0.2(7)
C31 C20 C21 C22 -177.7(5)
C18 C17 C22 C21 0.3(8)
N1 C17 C22 C21 170.8(4)
C18 C17 C22 C29 -179.5(5)
N1 C17 C22 C29 -9.0(7)
C20 C21 C22 C17 -0.8(8)
C20 C21 C22 C29 179.0(5)
C14 N2 C23 C24 81.0(7)
C14 N2 C23 C28 -108.3(6)
C28 C23 C24 C25 2.7(8)
N2 C23 C24 C25 173.3(4)
C28 C23 C24 C32 -176.8(5)
N2 C23 C24 C32 -6.1(8)
C23 C24 C25 C26 -3.2(8)
C32 C24 C25 C26 176.3(5)
C24 C25 C26 C27 2.2(9)
C24 C25 C26 C34 -179.0(6)
C25 C26 C27 C28 -0.8(9)
C34 C26 C27 C28 -179.7(6)
C24 C23 C28 C27 -1.5(8)
N2 C23 C28 C27 -172.0(5)
C24 C23 C28 C33 176.1(5)
N2 C23 C28 C33 5.6(8)
C26 C27 C28 C23 0.5(9)
C26 C27 C28 C33 -177.1(6)
C17 C22 C29 C35 180.0(6)
C21 C22 C29 C35 0.2(9)
C17 C18 C30 C36 -70.0(6)
C19 C18 C30 C36 105.8(5)
C23 C24 C32 C37 95.8(6)
C25 C24 C32 C37 -83.6(6)
C23 C28 C33 C38 -82.1(7)
C27 C28 C33 C38 95.5(7)
C55 N4 C39 C40 -177.3(4)
C55 N4 C39 C52 3.3(8)
N4 C39 C40 C54 155.9(5)
C52 C39 C40 C54 -24.6(6)
N4 C39 C40 C41 -19.5(7)
C52 C39 C40 C41 159.9(5)
C54 C40 C41 C42 -0.2(8)
C39 C40 C41 C42 175.2(5)
C40 C41 C42 C43 -1.8(8)
C41 C42 C43 C44 1.9(9)
C42 C43 C44 C54 -0.2(8)
C42 C43 C44 C45 -176.4(5)
C54 C44 C45 C46 0.5(8)
C43 C44 C45 C46 176.7(5)
C44 C45 C46 C47 1.5(8)
C45 C46 C47 C48 179.6(5)
C45 C46 C47 C53 -1.1(8)
C46 C47 C48 C49 179.9(5)
C53 C47 C48 C49 0.6(8)
C47 C48 C49 C50 1.0(8)
C48 C49 C50 C51 -0.1(8)
C49 C50 C51 C53 -2.3(8)
C49 C50 C51 C52 176.3(5)
C61 N3 C52 C39 170.8(4)
C61 N3 C52 C51 -2.9(7)
N4 C39 C52 N3 40.0(7)
C40 C39 C52 N3 -139.4(4)
N4 C39 C52 C51 -145.6(5)
C40 C39 C52 C51 35.0(6)
C50 C51 C52 N3 -29.9(8)
C53 C51 C52 N3 148.8(5)
C50 C51 C52 C39 156.5(5)
C53 C51 C52 C39 -24.8(6)
C50 C51 C53 C54 -177.3(4)
C52 C51 C53 C54 3.9(7)
C50 C51 C53 C47 3.7(7)
C52 C51 C53 C47 -175.0(4)
C46 C47 C53 C51 177.7(5)
C48 C47 C53 C51 -3.0(7)
C46 C47 C53 C54 -1.2(7)
C48 C47 C53 C54 178.1(5)
C41 C40 C54 C44 1.9(7)
C39 C40 C54 C44 -173.4(4)
C41 C40 C54 C53 179.2(5)
C39 C40 C54 C53 3.8(7)
C43 C44 C54 C40 -1.8(7)
C45 C44 C54 C40 174.6(4)
C43 C44 C54 C53 -179.1(5)
C45 C44 C54 C53 -2.7(7)
C51 C53 C54 C40 7.0(7)
C47 C53 C54 C40 -174.1(5)
C51 C53 C54 C44 -175.8(4)
C47 C53 C54 C44 3.1(7)
C39 N4 C55 C60 80.9(7)
C39 N4 C55 C56 -110.1(6)
N4 C55 C56 C57 -169.5(4)
C60 C55 C56 C57 -1.0(8)
N4 C55 C56 C68 8.6(7)
C60 C55 C56 C68 177.1(5)
C55 C56 C57 C58 1.4(8)
C68 C56 C57 C58 -176.7(5)
C56 C57 C58 C59 -1.0(8)
C56 C57 C58 C73 -179.9(5)
C57 C58 C59 C60 0.2(9)
C73 C58 C59 C60 179.1(5)
C58 C59 C60 C55 0.2(8)
C58 C59 C60 C67 173.3(5)
N4 C55 C60 C59 168.6(4)
C56 C55 C60 C59 0.2(8)
N4 C55 C60 C67 -4.4(8)
C56 C55 C60 C67 -172.8(5)
C52 N3 C61 C66 -81.0(6)
C52 N3 C61 C62 105.9(6)
C66 C61 C62 C63 1.7(9)
N3 C61 C62 C63 174.8(5)
C66 C61 C62 C70 -177.1(5)
N3 C61 C62 C70 -4.0(8)
C61 C62 C63 C64 -2.1(9)
C70 C62 C63 C64 176.8(6)
C62 C63 C64 C65 0.5(9)
C62 C63 C64 C76 -178.8(6)
C63 C64 C65 C66 1.7(9)
C76 C64 C65 C66 -179.1(6)
C64 C65 C66 C61 -2.0(9)
C64 C65 C66 C69 177.3(6)
C62 C61 C66 C65 0.2(8)
N3 C61 C66 C65 -173.0(5)
C62 C61 C66 C69 -179.1(5)
N3 C61 C66 C69 7.7(8)
C59 C60 C67 C71 -92.3(6)
C55 C60 C67 C71 80.3(6)
C57 C56 C68 C72 10.2(8)
C55 C56 C68 C72 -167.9(5)
C65 C66 C69 C74 111.5(6)
C61 C66 C69 C74 -69.1(7)
C63 C62 C70 C75 -83.2(7)
C61 C62 C70 C75 95.6(6)
